data_2006618
loop_
_publ_author_name
'Ertan, Mevl\^ut'
'Ye\,s\.ilada, Akg\"ul'
'Tozkoparan, Birsen'
'Tarimci, \,Cel\.ik'
'Krebs, Bernt'
'L\"age, Mechtild'

_publ_contact_author
;
\,Celik TARIMCI
Dept. of Engineering Pyhsics,
Faculty of Sciences University of Ankara,
06100 Besevler - Ankara, Turkey
;
_publ_section_title
(1<i>R</i>,2<i>S</i>,4<i>S</i>,11<i>S</i>)-4-Isopropyl-1-methyl-2-(\a-<i>N</i>-morpholino-3-methoxybenzyl)cyclohexan-3-one
_journal_issue 10
_journal_name_full 'Acta Crystallographica Section C'
_journal_page_first 1466
_journal_page_last 1468
_journal_paper_doi 10.1107/S0108270197005064
_journal_volume 53
_journal_year 1997
_chemical_formula_sum 'C22 H33 N O3'
_chemical_formula_weight 359.49
_space_group_IT_number 4
_symmetry_cell_setting monoclinic
_symmetry_space_group_name_Hall 'P 2yb'
_symmetry_space_group_name_H-M 'P 1 21 1'
_audit_creation_method SHELX
_cell_angle_alpha 90.00
_cell_angle_beta 108.46(2)
_cell_angle_gamma 90.00
_cell_formula_units_Z 2
_cell_length_a 8.4930(10)
_cell_length_b 11.253(2)
_cell_length_c 11.368(2)
_cell_measurement_reflns_used 25
_cell_measurement_temperature 153(2)
_cell_measurement_theta_max 16.5
_cell_measurement_theta_min 4.6
_cell_volume 1030.6(3)
_computing_molecular_graphics 'ORTEPII (Johnson, 1976)'
_computing_structure_refinement 'SHELXL93 (Sheldrick, 1993)'
_computing_structure_solution 'SHELXS86 (Sheldrick, 1985)'
_diffrn_ambient_temperature 293
_diffrn_measurement_device 'Siemens-P3 four circle'
_diffrn_measurement_method \w-2\q
_diffrn_radiation_monochromator graphite
_diffrn_radiation_source 'fine-focus sealed tube'
_diffrn_radiation_type MoK\a
_diffrn_radiation_wavelength 0.71073
_diffrn_reflns_av_R_equivalents 0.015
_diffrn_reflns_limit_h_max 10
_diffrn_reflns_limit_h_min 0
_diffrn_reflns_limit_k_max 14
_diffrn_reflns_limit_k_min 0
_diffrn_reflns_limit_l_max 13
_diffrn_reflns_limit_l_min -14
_diffrn_reflns_number 2507
_diffrn_reflns_theta_max 27
_diffrn_reflns_theta_min 2.62
_diffrn_standards_decay_% 0
_diffrn_standards_interval_count 100
_diffrn_standards_number 2
_exptl_absorpt_coefficient_mu 0.076
_exptl_absorpt_correction_type none
_exptl_crystal_colour colourless
_exptl_crystal_density_diffrn 1.159
_exptl_crystal_density_method none
_exptl_crystal_description prismatic
_exptl_crystal_F_000 392
_exptl_crystal_size_max 0.35
_exptl_crystal_size_mid 0.28
_exptl_crystal_size_min 0.23
_refine_diff_density_max 0.160
_refine_diff_density_min -0.155
_refine_ls_extinction_method none
_refine_ls_goodness_of_fit_obs 0.943
_refine_ls_matrix_type full
_refine_ls_number_parameters 367
_refine_ls_number_reflns 2354
_refine_ls_number_restraints 1
_refine_ls_R_factor_all 0.0367
_refine_ls_R_factor_obs .0305
_refine_ls_structure_factor_coef F^2^
_refine_ls_weighting_details 'w = 1/[\s^2^(F~o~^2^)+0.0446P^2^], P = (F~o~^2^+2F~c~^2^)/3'
_refine_ls_weighting_scheme calc
_refine_ls_wR_factor_all 0.0704
_refine_ls_wR_factor_obs .0686
_reflns_number_observed 2354
_reflns_number_total 2355
_reflns_observed_criterion I>2sigma(I)
_cod_data_source_file sk1038.cif
_cod_data_source_block Ankon
_cod_depositor_comments
;
The following automatic conversions were performed:

'_refine_ls_weighting_scheme' value ' w =
1/[\s^2^(F~o~^2^)+0.0446P^2^], P = (F~o~^2^+2F~c~^2^)/3' was changed
to 'calc'. New tag '_refine_ls_weighting_details' was created. The
value of the new tag was set to 'w = 1/[\s^2^(F~o~^2^)+0.0446P^2^], P
= (F~o~^2^+2F~c~^2^)/3'.

Automatic conversion script
Id: cif_fix_values 3143 2015-03-26 13:38:13Z robertas 
;
_cod_original_sg_symbol_H-M 'P 21'
_cod_database_code 2006618

loop_
_symmetry_equiv_pos_as_xyz
'x, y, z'
'-x, y+1/2,-z'

loop_
_atom_site_aniso_label
_atom_site_aniso_U_11
_atom_site_aniso_U_22
_atom_site_aniso_U_33
_atom_site_aniso_U_12
_atom_site_aniso_U_13
_atom_site_aniso_U_23
O1 .0190(10) .0290(10) .0510(10) .0050(10) .0110(10) .0030(10)
O2 .0210(10) .0350(10) .0280(10) .0060(10) .0120(10) .0100(10)
O3 .0340(10) .0400(10) .0190(10) -.0080(10) .0130(10) -.0010(10)
N1 .0150(10) .0170(10) .0220(10) .0000(10) .0060(10) .0000(10)
C1 .0210(10) .0270(10) .0170(10) .0030(10) .0080(10) .0020(10)
C2 .0150(10) .0160(10) .0180(10) -.0010(10) .0040(10) .0000(10)
C3 .0180(10) .0180(10) .0160(10) .0000(10) .0040(10) -.0030(10)
C4 .0170(10) .0190(10) .0210(10) -.0010(10) .0010(10) .0000(10)
C5 .0290(10) .0300(10) .0190(10) .0030(10) .0060(10) .0070(10)
C6 .0270(10) .0330(10) .0200(10) .0000(10) .0100(10) .0050(10)
C7 .0380(10) .0290(10) .0210(10) .0000(10) .0070(10) -.0050(10)
C8 .0200(10) .0230(10) .0240(10) .0030(10) .0000(10) .0000(10)
C9 .0300(10) .0260(10) .060(2) .0070(10) -.0010(10) .0070(10)
C10 .0200(10) .0340(10) .0400(10) .0010(10) .0030(10) -.0020(10)
C11 .0130(10) .0180(10) .0160(10) -.0010(10) .0040(10) -.0010(10)
C12 .0160(10) .0240(10) .0270(10) .0000(10) .0070(10) .0020(10)
C13 .0210(10) .0320(10) .0400(10) .0010(10) .0140(10) -.0020(10)
C14 .0230(10) .0220(10) .0410(10) .0030(10) .0100(10) .0000(10)
C15 .0180(10) .0200(10) .0240(10) .0020(10) .0060(10) .0030(10)
C16 .0140(10) .0180(10) .0160(10) .0040(10) .0040(10) .0020(10)
C17 .0160(10) .0190(10) .0180(10) .0000(10) .0040(10) .0000(10)
C18 .0210(10) .0260(10) .0170(10) .0040(10) .0070(10) .0040(10)
C19 .0250(10) .0300(10) .0160(10) .0020(10) .0050(10) -.0030(10)
C20 .0220(10) .0200(10) .0240(10) -.0010(10) .0030(10) -.0040(10)
C21 .0170(10) .0190(10) .0210(10) -.0010(10) .0060(10) .0010(10)
C22 .0290(10) .0330(10) .0290(10) -.0050(10) .0150(10) .0020(10)

loop_
_atom_site_label
_atom_site_fract_x
_atom_site_fract_y
_atom_site_fract_z
_atom_site_U_iso_or_equiv
_atom_site_thermal_displace_type
_atom_site_calc_flag
_atom_site_refinement_flags
_atom_site_occupancy
_atom_site_disorder_group
_atom_site_type_symbol
O1 -.0048(2) .31860(10) .54130(10) .0330(10) Uani . . 1 . O
O2 .7618(2) .0243(2) .68860(10) .0270(10) Uani . . 1 . O
O3 .5916(2) .1239(2) .22570(10) .0300(10) Uani . . 1 . O
N1 .3045(2) .19510(10) .61980(10) .0180(10) Uani . . 1 . N
C1 .4806(2) .0715(2) .8470(2) .0210(10) Uani . . 1 . C
C2 .4950(2) .0292(2) .7204(2) .0160(10) Uani . . 1 . C
C3 .6717(2) -.0171(2) .7423(2) .0180(10) Uani . . 1 . C
C4 .7269(2) -.1171(2) .8369(2) .0200(10) Uani . . 1 . C
C5 .7004(3) -.0793(2) .9597(2) .0270(10) Uani . . 1 . C
C6 .5253(3) -.0325(2) .9391(2) .0260(10) Uani . . 1 . C
C7 .5855(3) .1822(2) .8947(2) .0300(10) Uani . . 1 . C
C8 .9034(2) -.1634(2) .8509(2) .0240(10) Uani . . 1 . C
C9 .9309(3) -.2846(2) .9145(3) .0420(10) Uani . . 1 . C
C10 1.0413(3) -.0774(2) .9195(2) .0330(10) Uani . . 1 . C
C11 .4491(2) .1236(2) .6170(2) .0160(10) Uani . . 1 . C
C12 .1453(2) .1320(2) .5948(2) .0220(10) Uani . . 1 . C
C13 .0210(3) .2172(2) .6201(2) .0300(10) Uani . . 1 . C
C14 .1492(3) .3798(2) .5601(2) .0290(10) Uani . . 1 . C
C15 .2791(2) .2982(2) .5373(2) .0210(10) Uani . . 1 . C
C16 .4320(2) .0704(2) .4894(2) .0160(10) Uani . . 1 . C
C17 .5246(2) .1209(2) .4196(2) .0180(10) Uani . . 1 . C
C18 .5049(2) .0796(2) .2998(2) .0210(10) Uani . . 1 . C
C19 .3911(2) -.0100(2) .2485(2) .0240(10) Uani . . 1 . C
C20 .3006(2) -.0602(2) .3176(2) .0230(10) Uani . . 1 . C
C21 .3221(2) -.0218(2) .4387(2) .0190(10) Uani . . 1 . C
C22 .7340(3) .1953(2) .2838(2) .0290(10) Uani . . 1 . C
H1 .365(3) .096(2) .834(2) .024(6) Uiso calc . 1 . H
H2 .430(2) -.039(2) .695(2) .011(5) Uiso calc . 1 . H
H4 .647(3) -.182(2) .801(2) .022(5) Uiso calc . 1 . H
H5A .722(3) -.149(3) 1.013(2) .041(7) Uiso calc . 1 . H
H5B .781(3) -.016(2) 1.002(2) .031(6) Uiso calc . 1 . H
H6A .510(3) -.006(2) 1.017(2) .025(6) Uiso calc . 1 . H
H6B .449(3) -.097(2) .905(2) .025(6) Uiso calc . 1 . H
H7A .535(3) .254(2) .840(2) .024(6) Uiso calc . 1 . H
H7B .583(4) .200(3) .984(3) .067(9) Uiso calc . 1 . H
H7C .704(3) .170(3) .899(2) .042(7) Uiso calc . 1 . H
H8 .906(3) -.175(2) .765(2) .020(5) Uiso calc . 1 . H
H9A .924(3) -.278(3) .999(3) .043(8) Uiso calc . 1 . H
H9B .848(5) -.341(4) .867(3) .0760(10) Uiso calc . 1 . H
H9C 1.033(4) -.318(3) .918(3) .048(8) Uiso calc . 1 . H
H10A 1.045(3) -.069(3) 1.005(3) .054(9) Uiso calc . 1 . H
H10B 1.019(3) .001(3) .882(2) .040(7) Uiso calc . 1 . H
H10C 1.145(4) -.103(3) .917(2) .044(7) Uiso calc . 1 . H
H11 .540(2) .177(2) .637(2) .006(4) Uiso calc . 1 . H
H12A .162(3) .060(2) .651(2) .021(5) Uiso calc . 1 . H
H12B .104(3) .107(2) .510(2) .017(5) Uiso calc . 1 . H
H13A .068(3) .237(2) .708(2) .034(6) Uiso calc . 1 . H
H13B -.087(3) .178(3) .602(2) .042(7) Uiso calc . 1 . H
H14A .188(3) .410(3) .648(3) .039(7) Uiso calc . 1 . H
H14B .123(3) .446(3) .497(2) .034(6) Uiso calc . 1 . H
H15A .241(3) .276(2) .450(2) .032(6) Uiso calc . 1 . H
H15B .385(3) .338(2) .557(2) .027(6) Uiso calc . 1 . H
H17 .604(3) .180(2) .456(2) .019(5) Uiso calc . 1 . H
H19 .380(3) -.035(2) .166(2) .030(6) Uiso calc . 1 . H
H20 .228(3) -.121(2) .281(2) .028(6) Uiso calc . 1 . H
H21 .251(3) -.060(2) .482(2) .026(6) Uiso calc . 1 . H
H22A .696(3) .271(3) .317(2) .037(7) Uiso calc . 1 . H
H22B .782(3) .213(2) .223(2) .033(6) Uiso calc . 1 . H
H22C .806(3) .155(3) .352(2) .032(7) Uiso calc . 1 . H

loop_
_atom_type_symbol
_atom_type_description
_atom_type_scat_dispersion_real
_atom_type_scat_dispersion_imag
_atom_type_scat_source
C C 0.0020 0.0020 'International Tables Vol C Tables 4.2.6.8 and 6.1.1.4'
H H 0.0000 0.0000 'International Tables Vol C Tables 4.2.6.8 and 6.1.1.4'
N N 0.0040 0.0030 'International Tables Vol C Tables 4.2.6.8 and 6.1.1.4'
O O 0.0080 0.0060 'International Tables Vol C Tables 4.2.6.8 and 6.1.1.4'

loop_
_geom_angle_atom_site_label_1
_geom_angle_atom_site_label_2
_geom_angle_atom_site_label_3
_geom_angle
_geom_angle_publ_flag
C16 C11 C12 121.1(5) n
C13 O1 C14 109.9(2) n
C18 O3 C22 117.4(2) n
C15 N1 C12 108.60(10) y
C15 N1 C11 111.90(10) y
C12 N1 C11 116.9(2) y
N1 C11 C16 113.80(10) y
N1 C11 C2 111.70(10) y
C16 C11 C2 112.2(2) y
N1 C12 C13 108.1(2) n
O1 C13 C12 111.3(2) n
O1 C14 C15 111.2(2) n
N1 C15 C14 109.7(2) n
C21 C16 C17 119.4(2) n
C21 C16 C11 122.2(2) n
C17 C16 C11 118.3(2) n
C16 C21 C20 120.0(2) n
C19 C20 C21 120.6(2) n
C20 C19 C18 119.8(2) n
O3 C18 C19 116.2(2) n
O3 C18 C17 123.7(2) n
C19 C18 C17 120.1(2) n
C18 C17 C16 120.1(2) n
C3 C2 C11 110.80(10) n
C3 C2 C1 108.30(10) n
C11 C2 C1 114.9(2) n
O2 C3 C4 122.4(2) y
O2 C3 C2 122.0(2) y
C4 C3 C2 115.6(2) y
C3 C4 C5 109.5(2) n
C3 C4 C8 113.2(2) n
C5 C4 C8 114.5(2) n
C6 C5 C4 111.8(2) n
C5 C6 C1 112.8(2) n
C7 C1 C6 112.9(2) n
C7 C1 C2 111.7(2) n
C6 C1 C2 108.8(2) n
C9 C8 C10 110.3(2) n
C9 C8 C4 110.4(2) n
C10 C8 C4 113.5(2) n

loop_
_geom_bond_atom_site_label_1
_geom_bond_atom_site_label_2
_geom_bond_site_symmetry_2
_geom_bond_distance
_geom_bond_publ_flag
O1 C13 . 1.424(3) n
O1 C14 . 1.433(3) n
O2 C3 . 1.213(2) y
O3 C18 . 1.376(2) n
O3 C22 . 1.428(3) n
N1 C15 . 1.465(2) y
N1 C12 . 1.472(2) y
N1 C11 . 1.477(2) n
C11 C16 . 1.533(2) y
C11 C2 . 1.540(3) y
C12 C13 . 1.519(3) n
C14 C15 . 1.518(3) n
C16 C21 . 1.392(3) n
C16 C17 . 1.403(3) n
C21 C20 . 1.399(3) n
C20 C19 . 1.382(3) n
C19 C18 . 1.391(3) n
C18 C17 . 1.397(3) n
C2 C3 . 1.533(2) n
C2 C1 . 1.557(2) n
C3 C4 . 1.525(3) n
C4 C5 . 1.543(3) n
C4 C8 . 1.547(3) n
C5 C6 . 1.524(3) n
C6 C1 . 1.535(3) n
C1 C7 . 1.528(3) n
C8 C9 . 1.526(3) n
C8 C10 . 1.529(3) n

loop_
_geom_torsion_atom_site_label_1
_geom_torsion_atom_site_label_2
_geom_torsion_atom_site_label_3
_geom_torsion_atom_site_label_4
_geom_torsion
_geom_torsion_publ_flag
N1 C11 C16 C21 -71.0(3) yes
N1 C11 C16 C17 105.8(2) yes
C12 N1 C11 C16 63.9(2) yes
C15 N1 C11 C16 -62.1(2) yes
C16 C11 C2 C3 68.3(2) yes
C16 C11 C2 C1 -168.6(2) yes

loop_
_cod_related_entry_id
_cod_related_entry_database
_cod_related_entry_code
1 ChemSpider 21186244
